data_9017101
loop_
_publ_author_name
'Agakhanov, A. A.'
'Pautov, L. A.'
'Karpenko, V. Y.'
'Sokolova, E.'
'Abdu, Y. A.'
'Hawthorne, F. C.'
'Pekov, I. V.'
'Siidra, O. I.'

_publ_section_title
;
 Yusupovite, Na2Zr(Si6O15)(H2O)3, a new mineral species from the Darai-Pioz alkaline
 massif and its implications as a new microporous filter for large ions
;
_journal_name_full 'American Mineralogist'
_journal_page_first 1502
_journal_page_last 1508
_journal_volume 100
_journal_year 2015
_chemical_compound_source 'Darai-Pioz alkaline massif, Tajikistan'
_chemical_formula_sum 'Cs0.44 H20.16 Hf0.04 K0.48 Na7.04 Nb0.08 O70.08 Si24 Y0.68 Zr3.28'
_chemical_name_mineral Yusupovite
_space_group_IT_number 12
_space_group_name_Hall '-C 2y'
_space_group_name_H-M_alt 'C 1 2/m 1'
_symmetry_space_group_name_H-M 'C 1 2/m 1'
_cell_angle_alpha 90
_cell_angle_beta 90.0399
_cell_angle_gamma 90
_cell_formula_units_Z 2
_cell_length_a 14.5975
_cell_length_b 14.1100
_cell_length_c 14.4394
_cell_volume 2974.093
_database_code_amcsd 0020332
_exptl_crystal_density_diffrn 2.712
_cod_data_source_file inputs/fixed/downloads/05/05822.cif
_cod_data_source_block 05822
_cod_original_formula_sum 'Zr3.28 Y.68 Hf.04 Nb.08 Na7.04 Si24 Cs.44 K.48 O70.08 H20.16'
_cod_database_code 9017101

loop_
_space_group_symop_operation_xyz
x,y,z
1/2+x,1/2+y,z
x,-y,z
1/2+x,1/2-y,z
-x,y,-z
1/2-x,1/2+y,-z
-x,-y,-z
1/2-x,1/2-y,-z

loop_
_atom_site_aniso_label
_atom_site_aniso_U_11
_atom_site_aniso_U_22
_atom_site_aniso_U_33
_atom_site_aniso_U_12
_atom_site_aniso_U_13
_atom_site_aniso_U_23
Zr1 0.00725 0.00838 0.00689 0.00023 -0.00024 -0.00052
Y1 0.00725 0.00838 0.00689 0.00023 -0.00024 -0.00052
Hf1 0.00725 0.00838 0.00689 0.00023 -0.00024 -0.00052
Nb1 0.00725 0.00838 0.00689 0.00023 -0.00024 -0.00052
Zr2 0.00717 0.00861 0.00707 -0.00039 -0.00020 -0.00066
Y2 0.00717 0.00861 0.00707 -0.00039 -0.00020 -0.00066
Na1 0.01490 0.05790 0.03160 -0.00040 -0.00150 0.01130
Na2 0.05080 0.01820 0.05710 0.00000 -0.03610 0.00000
Na3 0.06700 0.01980 0.07200 0.00000 0.05200 0.00000
Si1 0.01170 0.00820 0.01090 -0.00100 -0.00160 0.00030
Si2 0.01180 0.00820 0.01050 0.00120 0.00100 0.00030
Si3 0.01300 0.00710 0.01190 0.00020 -0.00350 -0.00050
Si4 0.01380 0.00730 0.01200 -0.00020 0.00360 -0.00070
Si5 0.00870 0.01250 0.01080 0.00140 0.00120 0.00050
Si6 0.00880 0.01290 0.01070 -0.00180 -0.00140 0.00000
Cs1 0.03500 0.01760 0.06700 0.00000 0.00400 0.00000
K1 0.03500 0.01760 0.06700 0.00000 0.00400 0.00000
K2 0.02940 0.03080 0.10800 0.00000 0.00730 0.00000
Cs2 0.02940 0.03080 0.10800 0.00000 0.00730 0.00000
Cs3 0.05200 0.03800 0.08100 0.00000 -0.00400 0.00000
K3 0.05200 0.03800 0.08100 0.00000 -0.00400 0.00000
O1 0.01770 0.03770 0.01080 -0.00040 -0.00040 -0.00130
O2 0.02900 0.00590 0.02710 0.00000 -0.00710 0.00000
O3 0.01720 0.01700 0.01630 -0.00050 -0.00570 0.00070
O4 0.01450 0.02120 0.02060 0.00500 0.00610 0.00060
O5 0.01530 0.02450 0.02080 -0.00560 -0.00750 0.00040
O6 0.03070 0.00650 0.02770 0.00000 0.00540 0.00000
O7 0.02140 0.00740 0.03120 0.00000 -0.00250 0.00000
O8 0.01750 0.01790 0.02320 0.00720 0.00090 0.00220
O9 0.01600 0.01680 0.03210 0.00400 0.00230 0.00060
O10 0.01790 0.01770 0.01620 -0.00020 0.00410 0.00040
O11 0.02130 0.00830 0.02920 0.00000 0.00060 0.00000
O12 0.01760 0.01760 0.02450 -0.00730 -0.00150 0.00150
O13 0.01810 0.01860 0.02890 0.00480 -0.00300 -0.00170
O14 0.02510 0.02520 0.01170 0.00330 0.00190 -0.00010
O15 0.02660 0.02370 0.01170 -0.00260 -0.00210 -0.00090
O16 0.02110 0.01630 0.01990 -0.00370 -0.00820 -0.00290
O17 0.02280 0.01570 0.02210 0.00390 0.00930 -0.00220

loop_
_atom_site_label
_atom_site_fract_x
_atom_site_fract_y
_atom_site_fract_z
_atom_site_occupancy
_atom_site_U_iso_or_equiv
_atom_site_type_symbol
_atom_site_attached_hydrogens
Zr1 0.25000 0.25000 0.50000 0.82000 0.00751 Zr 0
Y1 0.25000 0.25000 0.50000 0.16000 0.00751 Y 0
Hf1 0.25000 0.25000 0.50000 0.02000 0.00751 Hf 0
Nb1 0.25000 0.25000 0.50000 0.04000 0.00751 Nb 0
Zr2 0.25000 0.25000 0.00000 0.82000 0.00762 Zr 0
Y2 0.25000 0.25000 0.00000 0.18000 0.00762 Y 0
Na1 0.26322 0.24852 0.75107 0.95000 0.03480 Na 0
Na2 0.26580 0.00000 0.96410 0.84000 0.04210 Na 0
Na3 0.22890 0.00000 0.46040 0.78000 0.05320 Na 0
Si1 0.40226 0.10964 0.12184 1.00000 0.01024 Si 0
Si2 0.09773 0.10957 0.62292 1.00000 0.01015 Si 0
Si3 0.11967 0.11179 0.83638 1.00000 0.01068 Si 0
Si4 0.37685 0.11193 0.33527 1.00000 0.01102 Si 0
Si5 0.04951 0.23600 0.14315 1.00000 0.01065 Si 0
Si6 0.45223 0.23339 0.64091 1.00000 0.01080 Si 0
Cs1 0.15460 0.00000 0.10720 0.06000 0.04000 Cs 0
K1 0.15460 0.00000 0.10720 0.06000 0.04000 K 0
K2 0.14540 0.00000 0.38710 0.10000 0.05620 K 0
Cs2 0.14540 0.00000 0.38710 0.08000 0.05620 Cs 0
Cs3 0.34900 0.00000 0.59750 0.08000 0.05700 Cs 0
K3 0.34900 0.00000 0.59750 0.08000 0.05700 K 0
O1 0.42304 0.24713 0.74887 1.00000 0.02210 O 0
O2 0.12710 0.00000 0.85780 1.00000 0.02060 O 0
O3 0.32442 0.13087 0.04805 1.00000 0.01690 O 0
O4 0.14180 0.21603 0.08931 1.00000 0.01870 O 0
O5 0.36157 0.21273 0.58484 1.00000 0.02020 O 0
O6 0.36890 0.00000 0.35650 1.00000 0.02160 O 0
O7 0.43570 0.00000 0.11890 1.00000 0.02000 O 0
O8 -0.00603 0.32790 0.10747 1.00000 0.01950 O 0
O9 0.01651 0.14345 0.86301 1.00000 0.02160 O 0
O10 0.17591 0.13037 0.54935 1.00000 0.01730 O 0
O11 0.06360 0.00000 0.61970 1.00000 0.01960 O 0
O12 0.50610 0.32775 0.60866 1.00000 0.01990 O 0
O13 0.52078 0.14284 0.63442 1.00000 0.02190 O 0
O14 0.36265 0.13228 0.22537 1.00000 0.02060 O 0
O15 0.13732 0.13192 0.72676 1.00000 0.02070 O 0
O16 0.19624 0.16703 0.89243 1.00000 0.01910 O 0
O17 0.29891 0.16735 0.38874 1.00000 0.02020 O 0
Wat1 0.51810 0.00000 0.48510 0.50000 0.05000 O 2
Wat2 0.35340 0.02490 0.80960 0.42000 0.05000 O 2
Wat3 0.35520 0.00000 0.89950 0.50000 0.05000 O 2
Wat4 0.14380 0.00000 0.31200 0.78000 0.05000 O 2
Wat5 0.35560 0.00000 0.85990 0.48000 0.05000 O 2
Wat6 0.13860 0.00000 0.07740 0.84000 0.05000 O 2
Wat7 0.00000 0.00000 0.00000 0.28000 0.05000 O 2
Wat8 0.37080 0.00000 0.55750 0.40000 0.05000 O 2
Wat9 0.33380 0.00000 0.63380 0.36000 0.05000 O 2
Wat10 0.17300 0.01700 0.15600 0.10000 0.05000 O 2

loop_
_cod_changelog_entry_id
_cod_changelog_entry_author
_cod_changelog_entry_date
_cod_changelog_entry_text
1
;cod-tools version 3.8.0
Id: cif_guess_AMCSD_atom_types 9574 2023-05-10 09:00:05Z saulius
;
2023-05-10T18:57:45+03:00
;Derived atom types and hydrogen counts
from atom names that follow the AMCSD naming convention
(Wat == water, O-H == hydroxyl).
;

loop_
_cod_related_entry_id
_cod_related_entry_database
_cod_related_entry_code
1 AMCSD 0020332
